data_7134860
loop_
_publ_author_name
'Yang, Wenyan'
'Li, Lele'
'Xue, Xinlei'
'Deng, Shengyong'
'Wei, Peifa'

_publ_section_title
;
 Positional isomerism-directed formation of hydrogen-bonded organic
 frameworks with distinct single-crystal transformation pathways.
;
_journal_issue 70
_journal_name_full 'Chemical communications (Cambridge, England)'
_journal_page_first 13113
_journal_page_last 13116
_journal_paper_doi 10.1039/d5cc03678j
_journal_volume 61
_journal_year 2025
_chemical_formula_moiety 'C54 H50 N2'
_chemical_formula_sum 'C54 H50 N2'
_chemical_formula_weight 726.96
_space_group_crystal_system monoclinic
_space_group_IT_number 14
_space_group_name_Hall '-P 2ybc'
_space_group_name_H-M_alt 'P 1 21/c 1'
_atom_sites_solution_hydrogens geom
_audit_creation_date 2025-07-25
_audit_creation_method
;
Olex2 1.5
(compiled 2022.04.07 svn.rca3783a0 for OlexSys, GUI svn.r6498)
;
_audit_update_record
;
2025-07-25 deposited with the CCDC.	2025-07-28 downloaded from the CCDC.
;
_cell_angle_alpha 90
_cell_angle_beta 95.4420(10)
_cell_angle_gamma 90
_cell_formula_units_Z 4
_cell_length_a 11.01790(10)
_cell_length_b 16.7178(2)
_cell_length_c 22.0057(3)
_cell_measurement_reflns_used 15228
_cell_measurement_temperature 120(2)
_cell_measurement_theta_max 76.6980
_cell_measurement_theta_min 3.3040
_cell_volume 4035.07(8)
_computing_molecular_graphics 'Olex2 1.5 (Dolomanov et al., 2009)'
_computing_publication_material 'Olex2 1.5 (Dolomanov et al., 2009)'
_computing_structure_refinement 'SHELXL 2018/3 (Sheldrick, 2015)'
_diffrn_ambient_temperature 120(2)
_diffrn_measured_fraction_theta_full 1.000
_diffrn_measured_fraction_theta_max 0.968
_diffrn_measurement_device_type 'XtaLAB Synergy R, HyPix'
_diffrn_radiation_type CuK\a
_diffrn_radiation_wavelength 1.54184
_diffrn_reflns_av_R_equivalents 0.0380
_diffrn_reflns_av_unetI/netI 0.0332
_diffrn_reflns_Laue_measured_fraction_full 1.000
_diffrn_reflns_Laue_measured_fraction_max 0.968
_diffrn_reflns_limit_h_max 10
_diffrn_reflns_limit_h_min -13
_diffrn_reflns_limit_k_max 21
_diffrn_reflns_limit_k_min -20
_diffrn_reflns_limit_l_max 27
_diffrn_reflns_limit_l_min -27
_diffrn_reflns_number 32981
_diffrn_reflns_point_group_measured_fraction_full 1.000
_diffrn_reflns_point_group_measured_fraction_max 0.968
_diffrn_reflns_theta_full 67.684
_diffrn_reflns_theta_max 76.979
_diffrn_reflns_theta_min 3.325
_exptl_absorpt_coefficient_mu 0.519
_exptl_absorpt_correction_T_max 1.00000
_exptl_absorpt_correction_T_min 0.38482
_exptl_absorpt_correction_type multi-scan
_exptl_absorpt_process_details
;
CrysAlisPro 1.171.43.143a (Rigaku Oxford Diffraction, 2024)
Empirical absorption correction using spherical harmonics,
implemented in SCALE3 ABSPACK scaling algorithm.
;
_exptl_crystal_density_diffrn 1.197
_exptl_crystal_description block
_exptl_crystal_F_000 1552
_exptl_crystal_size_max 0.3
_exptl_crystal_size_mid 0.2
_exptl_crystal_size_min 0.1
_refine_diff_density_max 0.292
_refine_diff_density_min -0.186
_refine_diff_density_rms 0.039
_refine_ls_extinction_method none
_refine_ls_goodness_of_fit_ref 1.037
_refine_ls_hydrogen_treatment constr
_refine_ls_matrix_type full
_refine_ls_number_parameters 509
_refine_ls_number_reflns 8252
_refine_ls_number_restraints 0
_refine_ls_restrained_S_all 1.037
_refine_ls_R_factor_all 0.0526
_refine_ls_R_factor_gt 0.0401
_refine_ls_shift/su_max 0.001
_refine_ls_shift/su_mean 0.000
_refine_ls_structure_factor_coef Fsqd
_refine_ls_weighting_details 'w=1/[\s^2^(Fo^2^)+(0.0501P)^2^+1.1412P] where P=(Fo^2^+2Fc^2^)/3'
_refine_ls_weighting_scheme calc
_refine_ls_wR_factor_gt 0.0997
_refine_ls_wR_factor_ref 0.1061
_reflns_Friedel_coverage 0.000
_reflns_number_gt 6694
_reflns_number_total 8252
_reflns_threshold_expression 'I > 2\s(I)'
_cod_data_source_file d5cc03678j2.cif
_cod_data_source_block 2_auto_CCDC1
_cod_depositor_comments 'Adding full bibliography for 7134851--7134861.cif.'
_cod_database_code 7134860
_shelx_shelxl_version_number 2018/3
_shelx_space_group_comment
;
The symmetry employed for this shelxl refinement is uniquely defined
by the following loop, which should always be used as a source of
symmetry information in preference to the above space-group names.
They are only intended as comments.
;
_shelx_estimated_absorpt_t_max 0.950
_shelx_estimated_absorpt_t_min 0.860
_olex2_refinement_description
;
1.a Secondary CH2 refined with riding coordinates:
 C10(H10A,H10B), C11(H11A,H11B), C36(H36A,H36B), C37(H37A,H37B)
1.b Aromatic/amide H refined with riding coordinates:
 C4(H4), C5(H5), C7(H7), C8(H8), C14(H14), C15(H15), C17(H17), C18(H18),
 C20(H20), C21(H21), C22(H22), C24(H24), C25(H25), C26(H26), C27(H27), C30(H30),
  C31(H31), C33(H33), C34(H34), C40(H40), C41(H41), C43(H43), C44(H44),
 C46(H46), C47(H47), C48(H48), C50(H50), C51(H51), C52(H52), C53(H53)
1.c Idealised Me refined as rotating group:
 C9(H9A,H9B,H9C), C12(H12A,H12B,H12C), C35(H35A,H35B,H35C), C38(H38A,H38B,H38C)
;
_olex2_submission_special_instructions 'No special instructions were received'

loop_
_space_group_symop_operation_xyz
'x, y, z'
'-x, y+1/2, -z+1/2'
'-x, -y, -z'
'x, -y-1/2, z-1/2'

loop_
_atom_site_label
_atom_site_type_symbol
_atom_site_fract_x
_atom_site_fract_y
_atom_site_fract_z
_atom_site_U_iso_or_equiv
_atom_site_adp_type
_atom_site_occupancy
_atom_site_site_symmetry_order
_atom_site_calc_flag
_atom_site_refinement_flags_posn
_atom_site_refinement_flags_adp
_atom_site_refinement_flags_occupancy
_atom_site_disorder_assembly
_atom_site_disorder_group
N1 N 0.62019(10) 0.26245(7) 0.70514(6) 0.0290(3) Uani 1 1 d . . . . .
N2 N 0.91138(11) 0.69758(7) 0.46708(6) 0.0321(3) Uani 1 1 d . . . . .
C1 C 0.41816(11) 0.60882(7) 0.59746(5) 0.0211(2) Uani 1 1 d . . . . .
C2 C 0.52625(11) 0.56991(7) 0.59535(5) 0.0208(2) Uani 1 1 d . . . . .
C3 C 0.54978(11) 0.48936(7) 0.62297(5) 0.0210(2) Uani 1 1 d . . . . .
C4 C 0.66137(12) 0.47153(8) 0.65555(6) 0.0254(3) Uani 1 1 d . . . . .
H4 H 0.723053 0.511402 0.659258 0.030 Uiso 1 1 calc R U . . .
C5 C 0.68529(12) 0.39788(8) 0.68262(6) 0.0267(3) Uani 1 1 d . . . . .
H5 H 0.762603 0.388449 0.704384 0.032 Uiso 1 1 calc R U . . .
C6 C 0.59733(12) 0.33661(7) 0.67855(6) 0.0238(3) Uani 1 1 d . . . . .
C7 C 0.48494(12) 0.35419(7) 0.64530(6) 0.0231(3) Uani 1 1 d . . . . .
H7 H 0.422806 0.314615 0.641533 0.028 Uiso 1 1 calc R U . . .
C8 C 0.46333(12) 0.42805(7) 0.61801(6) 0.0218(2) Uani 1 1 d . . . . .
H8 H 0.387121 0.437362 0.595136 0.026 Uiso 1 1 calc R U . . .
C9 C 0.43873(14) 0.20642(10) 0.74797(8) 0.0401(4) Uani 1 1 d . . . . .
H9A H 0.396092 0.257845 0.743597 0.060 Uiso 1 1 calc R U . . .
H9B H 0.482655 0.202882 0.788740 0.060 Uiso 1 1 calc R U . . .
H9C H 0.379372 0.162750 0.742494 0.060 Uiso 1 1 calc R U . . .
C10 C 0.52876(13) 0.19990(8) 0.70002(6) 0.0293(3) Uani 1 1 d . . . . .
H10A H 0.569889 0.147258 0.704009 0.035 Uiso 1 1 calc R U . . .
H10B H 0.483585 0.202452 0.658972 0.035 Uiso 1 1 calc R U . . .
C11 C 0.74171(13) 0.24053(8) 0.73166(6) 0.0297(3) Uani 1 1 d . . . . .
H11A H 0.734662 0.196923 0.761560 0.036 Uiso 1 1 calc R U . . .
H11B H 0.779133 0.287137 0.753981 0.036 Uiso 1 1 calc R U . . .
C12 C 0.82479(14) 0.21339(11) 0.68454(8) 0.0413(4) Uani 1 1 d . . . . .
H12A H 0.830460 0.255686 0.654100 0.062 Uiso 1 1 calc R U . . .
H12B H 0.791471 0.164827 0.664353 0.062 Uiso 1 1 calc R U . . .
H12C H 0.906142 0.202132 0.704710 0.062 Uiso 1 1 calc R U . . .
C13 C 0.32019(11) 0.58062(7) 0.63474(5) 0.0207(2) Uani 1 1 d . . . . .
C14 C 0.34615(12) 0.54961(7) 0.69383(6) 0.0218(2) Uani 1 1 d . . . . .
H14 H 0.428363 0.547167 0.711183 0.026 Uiso 1 1 calc R U . . .
C15 C 0.25421(12) 0.52256(7) 0.72721(6) 0.0232(3) Uani 1 1 d . . . . .
H15 H 0.274465 0.501428 0.766958 0.028 Uiso 1 1 calc R U . . .
C16 C 0.13221(12) 0.52573(7) 0.70359(6) 0.0235(3) Uani 1 1 d . . . . .
C17 C 0.10495(12) 0.55897(8) 0.64572(6) 0.0248(3) Uani 1 1 d . . . . .
H17 H 0.022420 0.562961 0.629056 0.030 Uiso 1 1 calc R U . . .
C18 C 0.19750(12) 0.58629(7) 0.61220(6) 0.0236(3) Uani 1 1 d . . . . .
H18 H 0.176888 0.609332 0.573123 0.028 Uiso 1 1 calc R U . . .
C19 C 0.03525(12) 0.49910(8) 0.74194(6) 0.0241(3) Uani 1 1 d . . . . .
C20 C -0.05711(12) 0.55115(8) 0.75236(6) 0.0273(3) Uani 1 1 d . . . . .
H20 H -0.063104 0.600744 0.731218 0.033 Uiso 1 1 calc R U . . .
C21 C -0.14297(12) 0.53260(9) 0.79364(6) 0.0299(3) Uani 1 1 d . . . . .
H21 H -0.206329 0.569376 0.799888 0.036 Uiso 1 1 calc R U . . .
C22 C -0.13540(12) 0.46184(9) 0.82474(6) 0.0297(3) Uani 1 1 d . . . . .
H22 H -0.191148 0.451007 0.854091 0.036 Uiso 1 1 calc R U . . .
C23 C -0.04557(12) 0.40437(8) 0.81383(6) 0.0255(3) Uani 1 1 d . . . . .
C24 C -0.03948(12) 0.32951(8) 0.84429(6) 0.0289(3) Uani 1 1 d . . . . .
H24 H -0.095097 0.318250 0.873620 0.035 Uiso 1 1 calc R U . . .
C25 C 0.04490(13) 0.27334(8) 0.83220(7) 0.0306(3) Uani 1 1 d . . . . .
H25 H 0.048112 0.223591 0.853155 0.037 Uiso 1 1 calc R U . . .
C26 C 0.12722(13) 0.28951(8) 0.78849(7) 0.0298(3) Uani 1 1 d . . . . .
H26 H 0.184700 0.249938 0.779426 0.036 Uiso 1 1 calc R U . . .
C27 C 0.12520(12) 0.36164(8) 0.75896(6) 0.0275(3) Uani 1 1 d . . . . .
H27 H 0.181908 0.371479 0.729891 0.033 Uiso 1 1 calc R U . . .
C28 C 0.04001(11) 0.42207(8) 0.77093(6) 0.0239(3) Uani 1 1 d . . . . .
C29 C 0.62959(11) 0.60426(7) 0.56509(6) 0.0208(2) Uani 1 1 d . . . . .
C30 C 0.69825(11) 0.55564(7) 0.52941(6) 0.0223(3) Uani 1 1 d . . . . .
H30 H 0.680205 0.500125 0.526535 0.027 Uiso 1 1 calc R U . . .
C31 C 0.79157(11) 0.58581(8) 0.49817(6) 0.0236(3) Uani 1 1 d . . . . .
H31 H 0.836181 0.550596 0.474722 0.028 Uiso 1 1 calc R U . . .
C32 C 0.82142(11) 0.66736(8) 0.50051(6) 0.0249(3) Uani 1 1 d . . . . .
C33 C 0.75674(12) 0.71588(8) 0.53889(6) 0.0263(3) Uani 1 1 d . . . . .
H33 H 0.777122 0.770909 0.543441 0.032 Uiso 1 1 calc R U . . .
C34 C 0.66417(12) 0.68461(8) 0.56999(6) 0.0246(3) Uani 1 1 d . . . . .
H34 H 0.622702 0.718918 0.595543 0.030 Uiso 1 1 calc R U . . .
C35 C 1.06997(14) 0.60649(11) 0.43366(8) 0.0442(4) Uani 1 1 d . . . . .
H35A H 1.096457 0.579757 0.397544 0.066 Uiso 1 1 calc R U . . .
H35B H 1.055016 0.566378 0.464559 0.066 Uiso 1 1 calc R U . . .
H35C H 1.133665 0.643460 0.450327 0.066 Uiso 1 1 calc R U . . .
C36 C 0.95409(13) 0.65247(9) 0.41601(7) 0.0328(3) Uani 1 1 d . . . . .
H36A H 0.968235 0.690104 0.382666 0.039 Uiso 1 1 calc R U . . .
H36B H 0.889592 0.614564 0.400250 0.039 Uiso 1 1 calc R U . . .
C37 C 0.94627(14) 0.78135(9) 0.47061(8) 0.0375(3) Uani 1 1 d . . . . .
H37A H 1.030844 0.786725 0.459442 0.045 Uiso 1 1 calc R U . . .
H37B H 0.945028 0.799870 0.513275 0.045 Uiso 1 1 calc R U . . .
C38 C 0.86344(19) 0.83458(11) 0.42921(9) 0.0545(5) Uani 1 1 d . . . . .
H38A H 0.863230 0.816156 0.386918 0.082 Uiso 1 1 calc R U . . .
H38B H 0.893128 0.889825 0.432320 0.082 Uiso 1 1 calc R U . . .
H38C H 0.780409 0.832178 0.441607 0.082 Uiso 1 1 calc R U . . .
C39 C 0.38800(11) 0.68439(7) 0.56298(6) 0.0209(2) Uani 1 1 d . . . . .
C40 C 0.39988(11) 0.69190(7) 0.50051(6) 0.0219(3) Uani 1 1 d . . . . .
H40 H 0.426567 0.647376 0.478486 0.026 Uiso 1 1 calc R U . . .
C41 C 0.37318(11) 0.76354(7) 0.47029(6) 0.0231(3) Uani 1 1 d . . . . .
H41 H 0.382303 0.767303 0.427892 0.028 Uiso 1 1 calc R U . . .
C42 C 0.33311(11) 0.83031(7) 0.50107(6) 0.0224(3) Uani 1 1 d . . . . .
C43 C 0.31885(12) 0.82187(8) 0.56297(6) 0.0260(3) Uani 1 1 d . . . . .
H43 H 0.290792 0.866106 0.584854 0.031 Uiso 1 1 calc R U . . .
C44 C 0.34461(12) 0.75059(8) 0.59324(6) 0.0253(3) Uani 1 1 d . . . . .
H44 H 0.332652 0.746462 0.635311 0.030 Uiso 1 1 calc R U . . .
C45 C 0.29972(12) 0.90767(8) 0.47037(6) 0.0246(3) Uani 1 1 d . . . . .
C46 C 0.18628(13) 0.93971(8) 0.47645(7) 0.0307(3) Uani 1 1 d . . . . .
H46 H 0.133578 0.913269 0.501697 0.037 Uiso 1 1 calc R U . . .
C47 C 0.14630(14) 1.01066(9) 0.44623(7) 0.0357(3) Uani 1 1 d . . . . .
H47 H 0.067495 1.031313 0.451134 0.043 Uiso 1 1 calc R U . . .
C48 C 0.22056(14) 1.04947(8) 0.41010(7) 0.0336(3) Uani 1 1 d . . . . .
H48 H 0.192851 1.097106 0.389729 0.040 Uiso 1 1 calc R U . . .
C49 C 0.33794(13) 1.02019(8) 0.40237(6) 0.0287(3) Uani 1 1 d . . . . .
C50 C 0.41534(14) 1.05912(9) 0.36385(7) 0.0351(3) Uani 1 1 d . . . . .
H50 H 0.387238 1.105890 0.342393 0.042 Uiso 1 1 calc R U . . .
C51 C 0.52886(14) 1.03102(10) 0.35692(7) 0.0383(4) Uani 1 1 d . . . . .
H51 H 0.577354 1.055947 0.328880 0.046 Uiso 1 1 calc R U . . .
C52 C 0.57436(14) 0.96485(9) 0.39142(7) 0.0353(3) Uani 1 1 d . . . . .
H52 H 0.655733 0.947507 0.388580 0.042 Uiso 1 1 calc R U . . .
C53 C 0.50255(13) 0.92516(8) 0.42906(6) 0.0289(3) Uani 1 1 d . . . . .
H53 H 0.534979 0.880786 0.452185 0.035 Uiso 1 1 calc R U . . .
C54 C 0.38071(12) 0.94932(8) 0.43401(6) 0.0248(3) Uani 1 1 d . . . . .

loop_
_atom_site_aniso_label
_atom_site_aniso_U_11
_atom_site_aniso_U_22
_atom_site_aniso_U_33
_atom_site_aniso_U_23
_atom_site_aniso_U_13
_atom_site_aniso_U_12
N1 0.0263(6) 0.0215(5) 0.0401(6) 0.0092(5) 0.0071(5) 0.0012(4)
N2 0.0316(6) 0.0275(6) 0.0397(7) 0.0016(5) 0.0167(5) -0.0046(5)
C1 0.0269(6) 0.0179(6) 0.0196(6) -0.0005(4) 0.0076(5) -0.0011(5)
C2 0.0259(6) 0.0188(6) 0.0187(5) -0.0006(4) 0.0061(5) -0.0018(5)
C3 0.0244(6) 0.0191(6) 0.0207(6) 0.0003(5) 0.0089(5) 0.0004(5)
C4 0.0252(7) 0.0237(6) 0.0277(6) 0.0018(5) 0.0055(5) -0.0035(5)
C5 0.0243(6) 0.0267(7) 0.0292(7) 0.0055(5) 0.0030(5) 0.0004(5)
C6 0.0281(7) 0.0196(6) 0.0251(6) 0.0026(5) 0.0094(5) 0.0021(5)
C7 0.0272(7) 0.0181(6) 0.0251(6) -0.0019(5) 0.0080(5) -0.0015(5)
C8 0.0251(6) 0.0198(6) 0.0212(6) -0.0015(5) 0.0064(5) 0.0016(5)
C9 0.0362(8) 0.0394(9) 0.0463(9) 0.0087(7) 0.0122(7) -0.0031(6)
C10 0.0358(8) 0.0200(6) 0.0324(7) 0.0034(5) 0.0049(6) 0.0000(5)
C11 0.0334(7) 0.0251(7) 0.0303(7) 0.0073(5) 0.0010(6) 0.0009(5)
C12 0.0299(8) 0.0492(10) 0.0455(9) 0.0113(7) 0.0078(6) 0.0085(7)
C13 0.0276(6) 0.0147(5) 0.0214(6) -0.0006(4) 0.0102(5) 0.0007(5)
C14 0.0260(6) 0.0177(6) 0.0225(6) -0.0011(5) 0.0070(5) -0.0007(5)
C15 0.0304(7) 0.0199(6) 0.0206(6) 0.0004(5) 0.0084(5) 0.0001(5)
C16 0.0295(7) 0.0174(6) 0.0253(6) -0.0009(5) 0.0120(5) -0.0010(5)
C17 0.0248(6) 0.0219(6) 0.0284(6) 0.0004(5) 0.0067(5) 0.0002(5)
C18 0.0293(7) 0.0201(6) 0.0226(6) 0.0013(5) 0.0078(5) 0.0017(5)
C19 0.0255(6) 0.0248(6) 0.0227(6) -0.0009(5) 0.0067(5) -0.0032(5)
C20 0.0285(7) 0.0251(6) 0.0293(7) 0.0024(5) 0.0074(5) 0.0001(5)
C21 0.0261(7) 0.0309(7) 0.0343(7) 0.0003(6) 0.0109(6) 0.0029(5)
C22 0.0241(7) 0.0365(8) 0.0300(7) 0.0030(6) 0.0112(5) -0.0019(5)
C23 0.0226(6) 0.0267(7) 0.0274(6) 0.0006(5) 0.0043(5) -0.0047(5)
C24 0.0264(7) 0.0314(7) 0.0296(7) 0.0043(6) 0.0064(5) -0.0081(5)
C25 0.0330(7) 0.0235(6) 0.0350(7) 0.0036(6) 0.0024(6) -0.0068(5)
C26 0.0310(7) 0.0218(6) 0.0375(7) -0.0022(5) 0.0075(6) -0.0017(5)
C27 0.0280(7) 0.0255(7) 0.0304(7) -0.0021(5) 0.0095(5) -0.0038(5)
C28 0.0245(6) 0.0233(6) 0.0245(6) -0.0014(5) 0.0053(5) -0.0036(5)
C29 0.0219(6) 0.0198(6) 0.0211(6) 0.0020(5) 0.0044(5) -0.0001(5)
C30 0.0247(6) 0.0173(6) 0.0256(6) 0.0013(5) 0.0053(5) -0.0005(5)
C31 0.0227(6) 0.0227(6) 0.0265(6) -0.0001(5) 0.0078(5) 0.0009(5)
C32 0.0217(6) 0.0258(6) 0.0276(6) 0.0033(5) 0.0049(5) -0.0020(5)
C33 0.0284(7) 0.0193(6) 0.0319(7) -0.0006(5) 0.0061(5) -0.0044(5)
C34 0.0264(7) 0.0219(6) 0.0263(6) -0.0029(5) 0.0069(5) -0.0005(5)
C35 0.0334(8) 0.0472(10) 0.0538(10) 0.0008(8) 0.0131(7) 0.0007(7)
C36 0.0326(7) 0.0361(8) 0.0312(7) 0.0042(6) 0.0107(6) -0.0045(6)
C37 0.0382(8) 0.0297(7) 0.0471(9) 0.0026(6) 0.0168(7) -0.0101(6)
C38 0.0704(12) 0.0354(9) 0.0593(11) 0.0111(8) 0.0139(9) 0.0017(8)
C39 0.0210(6) 0.0191(6) 0.0237(6) 0.0008(5) 0.0081(5) -0.0002(5)
C40 0.0251(6) 0.0186(6) 0.0232(6) -0.0014(5) 0.0082(5) 0.0014(5)
C41 0.0264(6) 0.0224(6) 0.0214(6) 0.0009(5) 0.0070(5) 0.0002(5)
C42 0.0220(6) 0.0187(6) 0.0272(6) 0.0025(5) 0.0065(5) 0.0005(5)
C43 0.0309(7) 0.0192(6) 0.0295(7) -0.0028(5) 0.0120(5) 0.0037(5)
C44 0.0316(7) 0.0233(6) 0.0227(6) 0.0011(5) 0.0119(5) 0.0019(5)
C45 0.0297(7) 0.0200(6) 0.0248(6) -0.0019(5) 0.0052(5) 0.0009(5)
C46 0.0322(7) 0.0261(7) 0.0350(7) 0.0022(6) 0.0090(6) 0.0031(6)
C47 0.0332(8) 0.0305(7) 0.0439(8) 0.0023(6) 0.0058(6) 0.0105(6)
C48 0.0394(8) 0.0229(7) 0.0377(8) 0.0028(6) -0.0013(6) 0.0045(6)
C49 0.0351(7) 0.0213(6) 0.0287(7) -0.0004(5) -0.0009(5) -0.0025(5)
C50 0.0390(8) 0.0274(7) 0.0373(8) 0.0084(6) -0.0044(6) -0.0083(6)
C51 0.0384(8) 0.0386(8) 0.0380(8) 0.0090(6) 0.0047(6) -0.0144(7)
C52 0.0296(7) 0.0345(8) 0.0423(8) 0.0015(6) 0.0069(6) -0.0051(6)
C53 0.0316(7) 0.0235(6) 0.0318(7) 0.0015(5) 0.0041(5) -0.0011(5)
C54 0.0296(7) 0.0196(6) 0.0251(6) -0.0019(5) 0.0019(5) -0.0022(5)

loop_
_atom_type_symbol
_atom_type_description
_atom_type_scat_dispersion_real
_atom_type_scat_dispersion_imag
_atom_type_scat_source
C C 0.0181 0.0091 'International Tables Vol C Tables 4.2.6.8 and 6.1.1.4'
H H 0.0000 0.0000 'International Tables Vol C Tables 4.2.6.8 and 6.1.1.4'
N N 0.0311 0.0180 'International Tables Vol C Tables 4.2.6.8 and 6.1.1.4'

loop_
_geom_angle_atom_site_label_1
_geom_angle_atom_site_label_2
_geom_angle_atom_site_label_3
_geom_angle
_geom_angle_site_symmetry_1
_geom_angle_site_symmetry_3
_geom_angle_publ_flag
C6 N1 C10 121.08(11) . . ?
C6 N1 C11 121.25(11) . . ?
C10 N1 C11 117.11(11) . . ?
C32 N2 C36 121.14(12) . . ?
C32 N2 C37 121.50(12) . . ?
C37 N2 C36 115.72(11) . . ?
C2 C1 C13 123.25(11) . . ?
C2 C1 C39 122.65(11) . . ?
C13 C1 C39 114.10(10) . . ?
C1 C2 C3 122.46(11) . . ?
C1 C2 C29 122.68(11) . . ?
C29 C2 C3 114.86(10) . . ?
C4 C3 C2 120.90(11) . . ?
C4 C3 C8 116.39(11) . . ?
C8 C3 C2 122.72(11) . . ?
C3 C4 H4 118.8 . . ?
C5 C4 C3 122.31(12) . . ?
C5 C4 H4 118.8 . . ?
C4 C5 H5 119.4 . . ?
C4 C5 C6 121.26(12) . . ?
C6 C5 H5 119.4 . . ?
N1 C6 C5 121.91(12) . . ?
N1 C6 C7 121.51(12) . . ?
C5 C6 C7 116.58(11) . . ?
C6 C7 H7 119.4 . . ?
C8 C7 C6 121.22(12) . . ?
C8 C7 H7 119.4 . . ?
C3 C8 H8 118.9 . . ?
C7 C8 C3 122.21(12) . . ?
C7 C8 H8 118.9 . . ?
H9A C9 H9B 109.5 . . ?
H9A C9 H9C 109.5 . . ?
H9B C9 H9C 109.5 . . ?
C10 C9 H9A 109.5 . . ?
C10 C9 H9B 109.5 . . ?
C10 C9 H9C 109.5 . . ?
N1 C10 C9 112.90(12) . . ?
N1 C10 H10A 109.0 . . ?
N1 C10 H10B 109.0 . . ?
C9 C10 H10A 109.0 . . ?
C9 C10 H10B 109.0 . . ?
H10A C10 H10B 107.8 . . ?
N1 C11 H11A 108.9 . . ?
N1 C11 H11B 108.9 . . ?
N1 C11 C12 113.15(12) . . ?
H11A C11 H11B 107.8 . . ?
C12 C11 H11A 108.9 . . ?
C12 C11 H11B 108.9 . . ?
C11 C12 H12A 109.5 . . ?
C11 C12 H12B 109.5 . . ?
C11 C12 H12C 109.5 . . ?
H12A C12 H12B 109.5 . . ?
H12A C12 H12C 109.5 . . ?
H12B C12 H12C 109.5 . . ?
C14 C13 C1 122.09(11) . . ?
C18 C13 C1 120.58(11) . . ?
C18 C13 C14 117.31(11) . . ?
C13 C14 H14 119.4 . . ?
C15 C14 C13 121.19(12) . . ?
C15 C14 H14 119.4 . . ?
C14 C15 H15 119.4 . . ?
C14 C15 C16 121.20(12) . . ?
C16 C15 H15 119.4 . . ?
C15 C16 C17 118.12(11) . . ?
C15 C16 C19 119.64(11) . . ?
C17 C16 C19 122.11(12) . . ?
C16 C17 H17 119.7 . . ?
C18 C17 C16 120.62(12) . . ?
C18 C17 H17 119.7 . . ?
C13 C18 H18 119.3 . . ?
C17 C18 C13 121.49(12) . . ?
C17 C18 H18 119.3 . . ?
C20 C19 C16 119.14(12) . . ?
C20 C19 C28 119.34(11) . . ?
C28 C19 C16 121.42(11) . . ?
C19 C20 H20 119.3 . . ?
C19 C20 C21 121.46(13) . . ?
C21 C20 H20 119.3 . . ?
C20 C21 H21 119.9 . . ?
C22 C21 C20 120.12(13) . . ?
C22 C21 H21 119.9 . . ?
C21 C22 H22 119.6 . . ?
C21 C22 C23 120.89(12) . . ?
C23 C22 H22 119.6 . . ?
C22 C23 C24 121.41(12) . . ?
C22 C23 C28 119.19(12) . . ?
C24 C23 C28 119.40(12) . . ?
C23 C24 H24 119.4 . . ?
C25 C24 C23 121.16(12) . . ?
C25 C24 H24 119.4 . . ?
C24 C25 H25 120.2 . . ?
C24 C25 C26 119.69(13) . . ?
C26 C25 H25 120.2 . . ?
C25 C26 H26 119.7 . . ?
C27 C26 C25 120.69(13) . . ?
C27 C26 H26 119.7 . . ?
C26 C27 H27 119.3 . . ?
C26 C27 C28 121.31(12) . . ?
C28 C27 H27 119.3 . . ?
C23 C28 C19 118.77(11) . . ?
C27 C28 C19 123.53(11) . . ?
C27 C28 C23 117.70(12) . . ?
C30 C29 C2 120.26(11) . . ?
C34 C29 C2 123.43(11) . . ?
C34 C29 C30 116.31(11) . . ?
C29 C30 H30 118.9 . . ?
C31 C30 C29 122.19(11) . . ?
C31 C30 H30 118.9 . . ?
C30 C31 H31 119.4 . . ?
C30 C31 C32 121.23(11) . . ?
C32 C31 H31 119.4 . . ?
N2 C32 C31 120.83(12) . . ?
N2 C32 C33 122.39(12) . . ?
C31 C32 C33 116.78(11) . . ?
C32 C33 H33 119.5 . . ?
C34 C33 C32 121.10(12) . . ?
C34 C33 H33 119.5 . . ?
C29 C34 H34 118.9 . . ?
C33 C34 C29 122.22(12) . . ?
C33 C34 H34 118.9 . . ?
H35A C35 H35B 109.5 . . ?
H35A C35 H35C 109.5 . . ?
H35B C35 H35C 109.5 . . ?
C36 C35 H35A 109.5 . . ?
C36 C35 H35B 109.5 . . ?
C36 C35 H35C 109.5 . . ?
N2 C36 C35 112.92(13) . . ?
N2 C36 H36A 109.0 . . ?
N2 C36 H36B 109.0 . . ?
C35 C36 H36A 109.0 . . ?
C35 C36 H36B 109.0 . . ?
H36A C36 H36B 107.8 . . ?
N2 C37 H37A 109.0 . . ?
N2 C37 H37B 109.0 . . ?
N2 C37 C38 113.13(14) . . ?
H37A C37 H37B 107.8 . . ?
C38 C37 H37A 109.0 . . ?
C38 C37 H37B 109.0 . . ?
C37 C38 H38A 109.5 . . ?
C37 C38 H38B 109.5 . . ?
C37 C38 H38C 109.5 . . ?
H38A C38 H38B 109.5 . . ?
H38A C38 H38C 109.5 . . ?
H38B C38 H38C 109.5 . . ?
C40 C39 C1 122.52(11) . . ?
C40 C39 C44 117.69(11) . . ?
C44 C39 C1 119.78(11) . . ?
C39 C40 H40 119.6 . . ?
C41 C40 C39 120.86(11) . . ?
C41 C40 H40 119.6 . . ?
C40 C41 H41 119.4 . . ?
C40 C41 C42 121.26(11) . . ?
C42 C41 H41 119.4 . . ?
C41 C42 C45 123.31(11) . . ?
C43 C42 C41 117.56(11) . . ?
C43 C42 C45 119.06(11) . . ?
C42 C43 H43 119.3 . . ?
C44 C43 C42 121.45(11) . . ?
C44 C43 H43 119.3 . . ?
C39 C44 H44 119.4 . . ?
C43 C44 C39 121.12(12) . . ?
C43 C44 H44 119.4 . . ?
C46 C45 C42 118.74(12) . . ?
C46 C45 C54 118.92(12) . . ?
C54 C45 C42 122.33(11) . . ?
C45 C46 H46 119.1 . . ?
C45 C46 C47 121.80(13) . . ?
C47 C46 H46 119.1 . . ?
C46 C47 H47 120.0 . . ?
C48 C47 C46 119.95(13) . . ?
C48 C47 H47 120.0 . . ?
C47 C48 H48 119.5 . . ?
C47 C48 C49 121.05(13) . . ?
C49 C48 H48 119.5 . . ?
C48 C49 C50 121.64(13) . . ?
C48 C49 C54 119.52(13) . . ?
C50 C49 C54 118.84(13) . . ?
C49 C50 H50 119.3 . . ?
C51 C50 C49 121.43(14) . . ?
C51 C50 H50 119.3 . . ?
C50 C51 H51 120.1 . . ?
C50 C51 C52 119.75(13) . . ?
C52 C51 H51 120.1 . . ?
C51 C52 H52 119.7 . . ?
C53 C52 C51 120.70(14) . . ?
C53 C52 H52 119.7 . . ?
C52 C53 H53 119.5 . . ?
C52 C53 C54 120.96(13) . . ?
C54 C53 H53 119.5 . . ?
C49 C54 C45 118.67(12) . . ?
C53 C54 C45 123.30(12) . . ?
C53 C54 C49 118.00(12) . . ?

loop_
_geom_bond_atom_site_label_1
_geom_bond_atom_site_label_2
_geom_bond_distance
_geom_bond_site_symmetry_2
_geom_bond_publ_flag
N1 C6 1.3838(16) . ?
N1 C10 1.4489(18) . ?
N1 C11 1.4557(18) . ?
N2 C32 1.3846(16) . ?
N2 C36 1.4674(19) . ?
N2 C37 1.4525(18) . ?
C1 C2 1.3617(18) . ?
C1 C13 1.4927(16) . ?
C1 C39 1.4948(17) . ?
C2 C3 1.4900(17) . ?
C2 C29 1.4877(16) . ?
C3 C4 1.3955(19) . ?
C3 C8 1.3965(17) . ?
C4 H4 0.9500 . ?
C4 C5 1.3821(18) . ?
C5 H5 0.9500 . ?
C5 C6 1.4072(18) . ?
C6 C7 1.4083(19) . ?
C7 H7 0.9500 . ?
C7 C8 1.3838(17) . ?
C8 H8 0.9500 . ?
C9 H9A 0.9800 . ?
C9 H9B 0.9800 . ?
C9 H9C 0.9800 . ?
C9 C10 1.519(2) . ?
C10 H10A 0.9900 . ?
C10 H10B 0.9900 . ?
C11 H11A 0.9900 . ?
C11 H11B 0.9900 . ?
C11 C12 1.516(2) . ?
C12 H12A 0.9800 . ?
C12 H12B 0.9800 . ?
C12 H12C 0.9800 . ?
C13 C14 1.4038(17) . ?
C13 C18 1.3982(19) . ?
C14 H14 0.9500 . ?
C14 C15 1.3826(17) . ?
C15 H15 0.9500 . ?
C15 C16 1.3955(19) . ?
C16 C17 1.3959(18) . ?
C16 C19 1.4908(17) . ?
C17 H17 0.9500 . ?
C17 C18 1.3911(18) . ?
C18 H18 0.9500 . ?
C19 C20 1.3746(19) . ?
C19 C28 1.4359(18) . ?
C20 H20 0.9500 . ?
C20 C21 1.4068(18) . ?
C21 H21 0.9500 . ?
C21 C22 1.365(2) . ?
C22 H22 0.9500 . ?
C22 C23 1.4161(19) . ?
C23 C24 1.4183(19) . ?
C23 C28 1.4272(17) . ?
C24 H24 0.9500 . ?
C24 C25 1.365(2) . ?
C25 H25 0.9500 . ?
C25 C26 1.409(2) . ?
C26 H26 0.9500 . ?
C26 C27 1.3690(19) . ?
C27 H27 0.9500 . ?
C27 C28 1.4205(18) . ?
C29 C30 1.4008(17) . ?
C29 C34 1.3977(17) . ?
C30 H30 0.9500 . ?
C30 C31 1.3849(17) . ?
C31 H31 0.9500 . ?
C31 C32 1.4024(18) . ?
C32 C33 1.4118(19) . ?
C33 H33 0.9500 . ?
C33 C34 1.3837(18) . ?
C34 H34 0.9500 . ?
C35 H35A 0.9800 . ?
C35 H35B 0.9800 . ?
C35 H35C 0.9800 . ?
C35 C36 1.509(2) . ?
C36 H36A 0.9900 . ?
C36 H36B 0.9900 . ?
C37 H37A 0.9900 . ?
C37 H37B 0.9900 . ?
C37 C38 1.516(2) . ?
C38 H38A 0.9800 . ?
C38 H38B 0.9800 . ?
C38 H38C 0.9800 . ?
C39 C40 1.3989(17) . ?
C39 C44 1.3989(17) . ?
C40 H40 0.9500 . ?
C40 C41 1.3878(17) . ?
C41 H41 0.9500 . ?
C41 C42 1.3987(17) . ?
C42 C43 1.3931(18) . ?
C42 C45 1.4891(17) . ?
C43 H43 0.9500 . ?
C43 C44 1.3813(18) . ?
C44 H44 0.9500 . ?
C45 C46 1.3779(19) . ?
C45 C54 1.4341(18) . ?
C46 H46 0.9500 . ?
C46 C47 1.410(2) . ?
C47 H47 0.9500 . ?
C47 C48 1.359(2) . ?
C48 H48 0.9500 . ?
C48 C49 1.408(2) . ?
C49 C50 1.416(2) . ?
C49 C54 1.4312(18) . ?
C50 H50 0.9500 . ?
C50 C51 1.358(2) . ?
C51 H51 0.9500 . ?
C51 C52 1.407(2) . ?
C52 H52 0.9500 . ?
C52 C53 1.370(2) . ?
C53 H53 0.9500 . ?
C53 C54 1.4159(19) . ?

loop_
_geom_torsion_atom_site_label_1
_geom_torsion_atom_site_label_2
_geom_torsion_atom_site_label_3
_geom_torsion_atom_site_label_4
_geom_torsion
_geom_torsion_site_symmetry_1
_geom_torsion_site_symmetry_2
_geom_torsion_site_symmetry_3
_geom_torsion_site_symmetry_4
_geom_torsion_publ_flag
N1 C6 C7 C8 -178.98(12) . . . . ?
N2 C32 C33 C34 177.56(13) . . . . ?
C1 C2 C3 C4 -138.20(13) . . . . ?
C1 C2 C3 C8 41.82(18) . . . . ?
C1 C2 C29 C30 -138.54(13) . . . . ?
C1 C2 C29 C34 41.47(19) . . . . ?
C1 C13 C14 C15 -178.91(11) . . . . ?
C1 C13 C18 C17 178.76(11) . . . . ?
C1 C39 C40 C41 -178.76(12) . . . . ?
C1 C39 C44 C43 178.36(12) . . . . ?
C2 C1 C13 C14 40.60(18) . . . . ?
C2 C1 C13 C18 -141.14(13) . . . . ?
C2 C1 C39 C40 51.24(18) . . . . ?
C2 C1 C39 C44 -129.59(13) . . . . ?
C2 C3 C4 C5 178.85(12) . . . . ?
C2 C3 C8 C7 -178.15(11) . . . . ?
C2 C29 C30 C31 176.98(12) . . . . ?
C2 C29 C34 C33 -176.68(12) . . . . ?
C3 C2 C29 C30 41.18(16) . . . . ?
C3 C2 C29 C34 -138.82(13) . . . . ?
C3 C4 C5 C6 0.0(2) . . . . ?
C4 C3 C8 C7 1.87(18) . . . . ?
C4 C5 C6 N1 179.66(12) . . . . ?
C4 C5 C6 C7 0.43(19) . . . . ?
C5 C6 C7 C8 0.25(18) . . . . ?
C6 N1 C10 C9 -84.46(16) . . . . ?
C6 N1 C11 C12 -80.66(16) . . . . ?
C6 C7 C8 C3 -1.46(18) . . . . ?
C8 C3 C4 C5 -1.17(18) . . . . ?
C10 N1 C6 C5 -179.49(12) . . . . ?
C10 N1 C6 C7 -0.29(19) . . . . ?
C10 N1 C11 C12 90.84(15) . . . . ?
C11 N1 C6 C5 -8.32(19) . . . . ?
C11 N1 C6 C7 170.87(12) . . . . ?
C11 N1 C10 C9 104.02(14) . . . . ?
C13 C1 C2 C3 8.99(19) . . . . ?
C13 C1 C2 C29 -171.31(11) . . . . ?
C13 C1 C39 C40 -129.42(13) . . . . ?
C13 C1 C39 C44 49.74(16) . . . . ?
C13 C14 C15 C16 -0.55(19) . . . . ?
C14 C13 C18 C17 -2.90(18) . . . . ?
C14 C15 C16 C17 -1.61(18) . . . . ?
C14 C15 C16 C19 -177.50(11) . . . . ?
C15 C16 C17 C18 1.49(18) . . . . ?
C15 C16 C19 C20 123.89(14) . . . . ?
C15 C16 C19 C28 -52.58(17) . . . . ?
C16 C17 C18 C13 0.80(19) . . . . ?
C16 C19 C20 C21 -172.69(13) . . . . ?
C16 C19 C28 C23 171.24(12) . . . . ?
C16 C19 C28 C27 -9.2(2) . . . . ?
C17 C16 C19 C20 -51.83(18) . . . . ?
C17 C16 C19 C28 131.70(13) . . . . ?
C18 C13 C14 C15 2.78(18) . . . . ?
C19 C16 C17 C18 177.27(12) . . . . ?
C19 C20 C21 C22 0.4(2) . . . . ?
C20 C19 C28 C23 -5.23(19) . . . . ?
C20 C19 C28 C27 174.32(13) . . . . ?
C20 C21 C22 C23 -3.3(2) . . . . ?
C21 C22 C23 C24 -177.77(14) . . . . ?
C21 C22 C23 C28 1.8(2) . . . . ?
C22 C23 C24 C25 177.93(13) . . . . ?
C22 C23 C28 C19 2.47(19) . . . . ?
C22 C23 C28 C27 -177.10(12) . . . . ?
C23 C24 C25 C26 -0.4(2) . . . . ?
C24 C23 C28 C19 -177.98(12) . . . . ?
C24 C23 C28 C27 2.45(19) . . . . ?
C24 C25 C26 C27 1.4(2) . . . . ?
C25 C26 C27 C28 -0.5(2) . . . . ?
C26 C27 C28 C19 179.02(13) . . . . ?
C26 C27 C28 C23 -1.4(2) . . . . ?
C28 C19 C20 C21 3.9(2) . . . . ?
C28 C23 C24 C25 -1.6(2) . . . . ?
C29 C2 C3 C4 42.08(16) . . . . ?
C29 C2 C3 C8 -137.90(12) . . . . ?
C29 C30 C31 C32 -0.4(2) . . . . ?
C30 C29 C34 C33 3.33(19) . . . . ?
C30 C31 C32 N2 -177.24(12) . . . . ?
C30 C31 C32 C33 3.58(19) . . . . ?
C31 C32 C33 C34 -3.3(2) . . . . ?
C32 N2 C36 C35 -97.78(16) . . . . ?
C32 N2 C37 C38 -83.24(18) . . . . ?
C32 C33 C34 C29 -0.2(2) . . . . ?
C34 C29 C30 C31 -3.02(19) . . . . ?
C36 N2 C32 C31 17.3(2) . . . . ?
C36 N2 C32 C33 -163.52(13) . . . . ?
C36 N2 C37 C38 82.33(17) . . . . ?
C37 N2 C32 C31 -177.87(13) . . . . ?
C37 N2 C32 C33 1.3(2) . . . . ?
C37 N2 C36 C35 96.59(16) . . . . ?
C39 C1 C2 C3 -171.73(11) . . . . ?
C39 C1 C2 C29 7.96(19) . . . . ?
C39 C1 C13 C14 -138.73(12) . . . . ?
C39 C1 C13 C18 39.53(16) . . . . ?
C39 C40 C41 C42 -0.3(2) . . . . ?
C40 C39 C44 C43 -2.4(2) . . . . ?
C40 C41 C42 C43 -1.13(19) . . . . ?
C40 C41 C42 C45 -178.08(12) . . . . ?
C41 C42 C43 C44 0.8(2) . . . . ?
C41 C42 C45 C46 125.36(14) . . . . ?
C41 C42 C45 C54 -53.71(18) . . . . ?
C42 C43 C44 C39 1.0(2) . . . . ?
C42 C45 C46 C47 -176.84(13) . . . . ?
C42 C45 C54 C49 175.34(12) . . . . ?
C42 C45 C54 C53 -6.5(2) . . . . ?
C43 C42 C45 C46 -51.54(18) . . . . ?
C43 C42 C45 C54 129.39(14) . . . . ?
C44 C39 C40 C41 2.06(19) . . . . ?
C45 C42 C43 C44 177.84(12) . . . . ?
C45 C46 C47 C48 -0.2(2) . . . . ?
C46 C45 C54 C49 -3.73(19) . . . . ?
C46 C45 C54 C53 174.48(13) . . . . ?
C46 C47 C48 C49 -0.3(2) . . . . ?
C47 C48 C49 C50 178.67(14) . . . . ?
C47 C48 C49 C54 -1.3(2) . . . . ?
C48 C49 C50 C51 179.46(14) . . . . ?
C48 C49 C54 C45 3.26(19) . . . . ?
C48 C49 C54 C53 -175.05(13) . . . . ?
C49 C50 C51 C52 -4.1(2) . . . . ?
C50 C49 C54 C45 -176.68(12) . . . . ?
C50 C49 C54 C53 5.02(19) . . . . ?
C50 C51 C52 C53 4.2(2) . . . . ?
C51 C52 C53 C54 0.3(2) . . . . ?
C52 C53 C54 C45 176.87(13) . . . . ?
C52 C53 C54 C49 -4.9(2) . . . . ?
C54 C45 C46 C47 2.3(2) . . . . ?
C54 C49 C50 C51 -0.6(2) . . . . ?
